data_4118711
loop_
_publ_author_name
'Christine Doffek'
'Nicola Alzakhem'
'Caroline Bischof'
'Jessica Wahsner'
'Tuba G\"uden-Silber'
'Joachim L\"ugger'
'Carlos Platas-Iglesias'
'Michael Seitz'

_publ_section_title
;
 Understanding the Quenching Effects of Aromatic C-H- and C-D-Oscillators
 in Near-IR Lanthanoid Luminescence
;
_journal_name_full 'Journal of the American Chemical Society'
_journal_page_first 16413
_journal_page_last 16423
_journal_paper_doi 10.1021/ja307339f
_journal_volume 134
_journal_year 2012
_chemical_formula_moiety '2(C36 H30 Cl Er N8 O2), Cl5 Er O, 2 (Cl)'
_chemical_formula_sum 'C72 H60 Cl9 Er3 N16 O5'
_chemical_formula_weight 2050.19
_chemical_name_systematic
;
 ?
;
_space_group_IT_number 61
_symmetry_cell_setting orthorhombic
_symmetry_space_group_name_Hall '-P 2ac 2ab'
_symmetry_space_group_name_H-M 'P b c a'
_atom_sites_solution_hydrogens geom
_atom_sites_solution_primary direct
_atom_sites_solution_secondary difmap
_audit_creation_method SHELXL-97
_cell_angle_alpha 90.00
_cell_angle_beta 90.00
_cell_angle_gamma 90.00
_cell_formula_units_Z 8
_cell_length_a 17.720(7)
_cell_length_b 27.001(11)
_cell_length_c 34.238(14)
_cell_measurement_temperature 173(2)
_cell_volume 16381(11)
_computing_structure_refinement 'SHELXL-97 (Sheldrick, 2008)'
_diffrn_ambient_temperature 173(2)
_diffrn_measured_fraction_theta_full 0.996
_diffrn_measured_fraction_theta_max 0.996
_diffrn_measurement_device_type 'XtaLAB mini'
_diffrn_measurement_method /w-scans
_diffrn_radiation_monochromator graphite
_diffrn_radiation_source 'fine-focus sealed tube'
_diffrn_radiation_type MoK\a
_diffrn_radiation_wavelength 0.71073
_diffrn_reflns_av_R_equivalents 0.4310
_diffrn_reflns_av_sigmaI/netI 0.2425
_diffrn_reflns_limit_h_max 22
_diffrn_reflns_limit_h_min -22
_diffrn_reflns_limit_k_max 35
_diffrn_reflns_limit_k_min -35
_diffrn_reflns_limit_l_max 44
_diffrn_reflns_limit_l_min -44
_diffrn_reflns_number 146048
_diffrn_reflns_theta_full 27.53
_diffrn_reflns_theta_max 27.53
_diffrn_reflns_theta_min 1.82
_exptl_absorpt_coefficient_mu 3.396
_exptl_absorpt_correction_T_max 0.9668
_exptl_absorpt_correction_T_min 0.4498
_exptl_absorpt_correction_type multi-scan
_exptl_crystal_colour plate
_exptl_crystal_density_diffrn 1.663
_exptl_crystal_description colorless
_exptl_crystal_F_000 8008
_exptl_crystal_size_max 0.28
_exptl_crystal_size_mid 0.18
_exptl_crystal_size_min 0.01
_refine_diff_density_max 6.527
_refine_diff_density_min -3.044
_refine_diff_density_rms 0.399
_refine_ls_extinction_method none
_refine_ls_goodness_of_fit_ref 1.118
_refine_ls_hydrogen_treatment constr
_refine_ls_matrix_type full
_refine_ls_number_parameters 421
_refine_ls_number_reflns 18776
_refine_ls_number_restraints 0
_refine_ls_restrained_S_all 1.118
_refine_ls_R_factor_all 0.2539
_refine_ls_R_factor_gt 0.1456
_refine_ls_shift/su_max 0.003
_refine_ls_shift/su_mean 0.000
_refine_ls_structure_factor_coef Fsqd
_refine_ls_weighting_details 'calc w=1/[\s^2^(Fo^2^)+(0.1917P)^2^+0.0000P] where P=(Fo^2^+2Fc^2^)/3'
_refine_ls_weighting_scheme calc
_refine_ls_wR_factor_gt 0.3499
_refine_ls_wR_factor_ref 0.4152
_reflns_number_gt 8774
_reflns_number_total 18776
_reflns_threshold_expression >2\s(I)
_cod_data_source_file ja307339f_si_002.cif
_cod_data_source_block '[D0]-Er'
_cod_original_cell_volume 16382(11)
_cod_database_code 4118711

loop_
_symmetry_equiv_pos_as_xyz
'x, y, z'
'-x+1/2, -y, z+1/2'
'-x, y+1/2, -z+1/2'
'x+1/2, -y+1/2, -z'
'-x, -y, -z'
'x-1/2, y, -z-1/2'
'x, -y-1/2, z-1/2'
'-x-1/2, y-1/2, z'

loop_
_atom_site_label
_atom_site_type_symbol
_atom_site_fract_x
_atom_site_fract_y
_atom_site_fract_z
_atom_site_U_iso_or_equiv
_atom_site_adp_type
_atom_site_occupancy
_atom_site_symmetry_multiplicity
_atom_site_calc_flag
_atom_site_refinement_flags
C101 C 0.0130(15) 0.3140(8) 0.1130(8) 0.048(6) Uiso 1 1 d .
H10A H -0.0042 0.3209 0.1393 0.058 Uiso 1 1 calc R
H10B H 0.0605 0.3310 0.1089 0.058 Uiso 1 1 calc R
C102 C -0.0451(15) 0.3315(8) 0.0836(8) 0.048(6) Uiso 1 1 d .
C103 C -0.1111(14) 0.3556(8) 0.0962(8) 0.045(6) Uiso 1 1 d .
H103 H -0.1175 0.3640 0.1224 0.054 Uiso 1 1 calc R
C104 C -0.1660(18) 0.3666(10) 0.0690(9) 0.068(8) Uiso 1 1 d .
H104 H -0.2064 0.3866 0.0761 0.082 Uiso 1 1 calc R
C105 C -0.1618(16) 0.3475(9) 0.0293(8) 0.054(7) Uiso 1 1 d .
H105 H -0.2016 0.3513 0.0118 0.065 Uiso 1 1 calc R
C106 C -0.0943(13) 0.3229(8) 0.0185(7) 0.043(5) Uiso 1 1 d .
C107 C -0.0870(14) 0.3015(8) -0.0176(8) 0.044(6) Uiso 1 1 d .
C108 C -0.1115(15) 0.3255(9) -0.0535(7) 0.048(6) Uiso 1 1 d .
H108 H -0.1369 0.3556 -0.0532 0.057 Uiso 1 1 calc R
C109 C -0.0963(15) 0.3031(9) -0.0857(9) 0.056(7) Uiso 1 1 d .
H109 H -0.1105 0.3190 -0.1087 0.067 Uiso 1 1 calc R
C110 C -0.0624(16) 0.2595(9) -0.0892(9) 0.057(7) Uiso 1 1 d .
H110 H -0.0581 0.2443 -0.1134 0.068 Uiso 1 1 calc R
C111 C -0.0329(15) 0.2366(9) -0.0553(8) 0.050(6) Uiso 1 1 d .
C112 C 0.0189(13) 0.1956(8) -0.0559(7) 0.042(5) Uiso 1 1 d .
H11A H 0.0309 0.1869 -0.0827 0.050 Uiso 1 1 calc R
H11B H -0.0039 0.1670 -0.0434 0.050 Uiso 1 1 calc R
C113 C 0.1431(16) 0.1659(9) -0.0343(8) 0.056(7) Uiso 1 1 d .
H11C H 0.1894 0.1747 -0.0209 0.067 Uiso 1 1 calc R
H11D H 0.1559 0.1573 -0.0610 0.067 Uiso 1 1 calc R
C114 C 0.1070(16) 0.1208(10) -0.0140(8) 0.057(7) Uiso 1 1 d .
C115 C 0.1262(17) 0.0733(9) -0.0263(9) 0.059(7) Uiso 1 1 d .
H115 H 0.1555 0.0653 -0.0479 0.071 Uiso 1 1 calc R
C116 C 0.0917(16) 0.0385(10) 0.0010(9) 0.061(7) Uiso 1 1 d .
H116 H 0.1005 0.0052 -0.0042 0.073 Uiso 1 1 calc R
C117 C 0.0494(14) 0.0480(9) 0.0323(7) 0.047(6) Uiso 1 1 d .
H117 H 0.0299 0.0233 0.0484 0.057 Uiso 1 1 calc R
C118 C 0.0367(13) 0.1000(7) 0.0390(7) 0.038(5) Uiso 1 1 d .
C119 C -0.0093(15) 0.1145(9) 0.0699(8) 0.050(6) Uiso 1 1 d .
C120 C -0.0670(15) 0.0853(9) 0.0924(8) 0.050(6) Uiso 1 1 d .
H120 H -0.0724 0.0520 0.0861 0.060 Uiso 1 1 calc R
C121 C -0.1108(17) 0.1028(10) 0.1204(8) 0.061(7) Uiso 1 1 d .
H121 H -0.1450 0.0817 0.1326 0.073 Uiso 1 1 calc R
C122 C -0.1074(18) 0.1486(11) 0.1313(9) 0.069(8) Uiso 1 1 d .
H122 H -0.1387 0.1609 0.1508 0.082 Uiso 1 1 calc R
C123 C -0.0519(15) 0.1802(9) 0.1115(8) 0.048(6) Uiso 1 1 d .
C124 C -0.0497(14) 0.2342(8) 0.1223(7) 0.045(6) Uiso 1 1 d .
H12C H -0.0927 0.2511 0.1109 0.054 Uiso 1 1 calc R
H12D H -0.0528 0.2377 0.1505 0.054 Uiso 1 1 calc R
C125 C 0.0830(14) 0.2440(9) 0.1367(8) 0.049(6) Uiso 1 1 d .
H12A H 0.0872 0.2083 0.1391 0.059 Uiso 1 1 calc R
H12B H 0.0716 0.2579 0.1622 0.059 Uiso 1 1 calc R
C126 C 0.1589(15) 0.2673(9) 0.1194(8) 0.050(6) Uiso 1 1 d .
C127 C 0.2091(15) 0.2831(9) 0.1527(8) 0.051(6) Uiso 1 1 d .
H127 H 0.1985 0.2798 0.1791 0.061 Uiso 1 1 calc R
C128 C 0.275(2) 0.3039(11) 0.1363(10) 0.077(9) Uiso 1 1 d .
H128 H 0.3151 0.3122 0.1526 0.092 Uiso 1 1 calc R
C129 C 0.2811(15) 0.3115(9) 0.0999(8) 0.049(6) Uiso 1 1 d .
H129 H 0.3226 0.3293 0.0910 0.059 Uiso 1 1 calc R
C130 C 0.2284(13) 0.2944(7) 0.0724(7) 0.035(5) Uiso 1 1 d .
C131 C 0.2349(14) 0.2963(8) 0.0296(7) 0.043(5) Uiso 1 1 d .
C132 C 0.2944(14) 0.3256(8) 0.0103(7) 0.046(6) Uiso 1 1 d .
H132 H 0.3292 0.3430 0.0253 0.055 Uiso 1 1 calc R
C133 C 0.2984(15) 0.3273(9) -0.0270(8) 0.048(6) Uiso 1 1 d .
H133 H 0.3346 0.3465 -0.0396 0.058 Uiso 1 1 calc R
C134 C 0.2469(15) 0.2996(8) -0.0478(8) 0.050(6) Uiso 1 1 d .
H134 H 0.2524 0.2978 -0.0748 0.060 Uiso 1 1 calc R
C135 C 0.1871(15) 0.2743(8) -0.0308(8) 0.047(6) Uiso 1 1 d .
C136 C 0.1265(15) 0.2520(8) -0.0522(7) 0.047(6) Uiso 1 1 d .
H13A H 0.0885 0.2772 -0.0568 0.057 Uiso 1 1 calc R
H13B H 0.1457 0.2418 -0.0774 0.057 Uiso 1 1 calc R
C201 C 0.7152(17) 0.4587(10) 0.8999(9) 0.063(8) Uiso 1 1 d .
H20A H 0.6654 0.4706 0.9069 0.076 Uiso 1 1 calc R
H20B H 0.7384 0.4444 0.9229 0.076 Uiso 1 1 calc R
C202 C 0.7096(15) 0.4211(9) 0.8685(8) 0.050(6) Uiso 1 1 d .
C203 C 0.6438(16) 0.4069(9) 0.8484(8) 0.054(6) Uiso 1 1 d .
H203 H 0.5980 0.4189 0.8576 0.064 Uiso 1 1 calc R
C204 C 0.6426(19) 0.3797(10) 0.8193(9) 0.069(8) Uiso 1 1 d .
H204 H 0.5962 0.3703 0.8089 0.083 Uiso 1 1 calc R
C205 C 0.7075(14) 0.3629(8) 0.8017(7) 0.044(5) Uiso 1 1 d .
H205 H 0.7074 0.3441 0.7789 0.052 Uiso 1 1 calc R
C206 C 0.7769(14) 0.3769(8) 0.8220(7) 0.043(5) Uiso 1 1 d .
C207 C 0.8518(15) 0.3644(8) 0.8053(8) 0.049(6) Uiso 1 1 d .
C208 C 0.8643(17) 0.3177(9) 0.7898(8) 0.057(7) Uiso 1 1 d .
H208 H 0.8270 0.2934 0.7900 0.069 Uiso 1 1 calc R
C209 C 0.9384(18) 0.3085(11) 0.7730(10) 0.072(8) Uiso 1 1 d .
H209 H 0.9485 0.2786 0.7605 0.086 Uiso 1 1 calc R
C210 C 0.9931(17) 0.3442(9) 0.7759(8) 0.057(7) Uiso 1 1 d .
H210 H 1.0420 0.3373 0.7676 0.069 Uiso 1 1 calc R
C211 C 0.9751(16) 0.3934(9) 0.7919(8) 0.057(7) Uiso 1 1 d .
C212 C 1.0338(15) 0.4353(9) 0.7982(7) 0.052(6) Uiso 1 1 d .
H21A H 1.0838 0.4248 0.7901 0.062 Uiso 1 1 calc R
H21B H 1.0199 0.4649 0.7838 0.062 Uiso 1 1 calc R
C213 C 1.0532(15) 0.3998(8) 0.8655(7) 0.047(6) Uiso 1 1 d .
H21C H 1.0216 0.3721 0.8580 0.057 Uiso 1 1 calc R
H21D H 1.1050 0.3914 0.8591 0.057 Uiso 1 1 calc R
C214 C 1.0471(13) 0.4073(7) 0.9088(7) 0.037(5) Uiso 1 1 d .
C215 C 1.0914(17) 0.3855(10) 0.9316(9) 0.062(7) Uiso 1 1 d .
H215 H 1.1308 0.3673 0.9210 0.075 Uiso 1 1 calc R
C216 C 1.0842(16) 0.3874(10) 0.9738(9) 0.062(7) Uiso 1 1 d .
H216 H 1.1185 0.3722 0.9905 0.075 Uiso 1 1 calc R
C217 C 1.0223(13) 0.4135(7) 0.9873(7) 0.040(5) Uiso 1 1 d .
H217 H 1.0118 0.4160 1.0139 0.048 Uiso 1 1 calc R
C218 C 0.9747(13) 0.4366(7) 0.9581(7) 0.035(5) Uiso 1 1 d .
C219 C 0.9043(15) 0.4654(9) 0.9729(8) 0.049(6) Uiso 1 1 d .
C220 C 0.8916(14) 0.4711(8) 1.0128(7) 0.045(6) Uiso 1 1 d .
H220 H 0.9222 0.4583 1.0324 0.054 Uiso 1 1 calc R
C221 C 0.8261(16) 0.4989(9) 1.0190(9) 0.059(7) Uiso 1 1 d .
H221 H 0.8093 0.5022 1.0446 0.071 Uiso 1 1 calc R
C222 C 0.7836(17) 0.5224(9) 0.9895(8) 0.058(7) Uiso 1 1 d .
H222 H 0.7419 0.5421 0.9951 0.070 Uiso 1 1 calc R
C223 C 0.8070(15) 0.5144(9) 0.9534(8) 0.049(6) Uiso 1 1 d .
C224 C 0.7701(15) 0.5391(9) 0.9185(7) 0.049(6) Uiso 1 1 d .
H22C H 0.8006 0.5669 0.9099 0.059 Uiso 1 1 calc R
H22D H 0.7207 0.5515 0.9258 0.059 Uiso 1 1 calc R
C225 C 0.7207(16) 0.5239(9) 0.8550(8) 0.058(7) Uiso 1 1 d .
H22A H 0.6804 0.5428 0.8670 0.069 Uiso 1 1 calc R
H22B H 0.6975 0.4985 0.8389 0.069 Uiso 1 1 calc R
C226 C 0.7638(16) 0.5572(9) 0.8294(8) 0.051(6) Uiso 1 1 d .
C227 C 0.732(2) 0.5893(11) 0.8050(9) 0.071(8) Uiso 1 1 d .
H227 H 0.6799 0.5910 0.8023 0.085 Uiso 1 1 calc R
C228 C 0.781(2) 0.6215(13) 0.7832(11) 0.085(10) Uiso 1 1 d .
H228 H 0.7581 0.6477 0.7700 0.103 Uiso 1 1 calc R
C229 C 0.8491(17) 0.6179(10) 0.7800(9) 0.061(7) Uiso 1 1 d .
H229 H 0.8765 0.6356 0.7616 0.073 Uiso 1 1 calc R
C230 C 0.8845(16) 0.5837(9) 0.8077(8) 0.053(6) Uiso 1 1 d .
C231 C 0.9690(15) 0.5779(8) 0.8080(7) 0.046(6) Uiso 1 1 d .
C232 C 1.0174(16) 0.6142(9) 0.7943(8) 0.054(7) Uiso 1 1 d .
H232 H 0.9988 0.6444 0.7855 0.065 Uiso 1 1 calc R
C233 C 1.0934(19) 0.6045(11) 0.7941(9) 0.071(8) Uiso 1 1 d .
H233 H 1.1261 0.6250 0.7804 0.085 Uiso 1 1 calc R
C234 C 1.1237(16) 0.5606(9) 0.8160(8) 0.054(6) Uiso 1 1 d .
H234 H 1.1749 0.5550 0.8201 0.064 Uiso 1 1 calc R
C235 C 1.0676(15) 0.5292(9) 0.8297(8) 0.049(6) Uiso 1 1 d .
C236 C 1.0899(14) 0.4824(8) 0.8485(8) 0.045(5) Uiso 1 1 d .
H23A H 1.0976 0.4878 0.8762 0.054 Uiso 1 1 calc R
H23B H 1.1371 0.4709 0.8374 0.054 Uiso 1 1 calc R
N101 N 0.0237(12) 0.2579(7) 0.1075(6) 0.045(5) Uiso 1 1 d .
N102 N -0.0370(12) 0.3203(7) 0.0457(6) 0.042(5) Uiso 1 1 d .
N103 N -0.0549(11) 0.2573(6) -0.0205(6) 0.038(4) Uiso 1 1 d .
N104 N 0.0902(11) 0.2100(7) -0.0344(6) 0.044(5) Uiso 1 1 d .
N105 N 0.0653(10) 0.1361(6) 0.0173(5) 0.036(4) Uiso 1 1 d .
N106 N -0.0093(11) 0.1644(6) 0.0817(5) 0.038(4) Uiso 1 1 d .
N107 N 0.1664(11) 0.2703(6) 0.0849(6) 0.038(4) Uiso 1 1 d .
N108 N 0.1817(12) 0.2736(7) 0.0079(6) 0.051(5) Uiso 1 1 d .
N201 N 0.7623(11) 0.5004(6) 0.8847(6) 0.043(5) Uiso 1 1 d .
N202 N 0.7739(10) 0.4028(6) 0.8546(5) 0.031(4) Uiso 1 1 d .
N203 N 0.9018(11) 0.4022(7) 0.8015(6) 0.042(5) Uiso 1 1 d .
N204 N 1.0305(10) 0.4442(6) 0.8426(5) 0.032(4) Uiso 1 1 d .
N205 N 0.9870(10) 0.4323(6) 0.9193(5) 0.033(4) Uiso 1 1 d .
N206 N 0.8669(11) 0.4862(6) 0.9427(6) 0.042(4) Uiso 1 1 d .
N207 N 0.8390(12) 0.5531(7) 0.8308(6) 0.045(5) Uiso 1 1 d .
N208 N 0.9933(11) 0.5373(6) 0.8270(5) 0.037(4) Uiso 1 1 d .
O1A O 0.1574(11) 0.3314(7) 0.3073(6) 0.065(5) Uiso 1 1 d .
O101 O 0.0317(9) 0.3059(5) 0.0344(5) 0.045(4) Uiso 1 1 d .
O102 O -0.0443(9) 0.2290(5) 0.0121(5) 0.040(4) Uiso 1 1 d .
O201 O 0.8381(9) 0.4084(5) 0.8756(5) 0.042(4) Uiso 1 1 d .
O202 O 0.8820(9) 0.4492(5) 0.8104(5) 0.044(4) Uiso 1 1 d .
Er1 Er 0.07574(6) 0.22369(3) 0.04156(3) 0.0344(3) Uiso 1 1 d .
Er1A Er 0.19643(6) 0.24898(4) 0.30508(3) 0.0421(3) Uiso 1 1 d .
Er2 Er 0.90660(6) 0.48426(3) 0.87081(3) 0.0329(3) Uiso 1 1 d .
Cl1 Cl 0.1955(4) 0.1674(2) 0.06405(18) 0.0461(14) Uiso 1 1 d .
Cl1A Cl 0.2682(5) 0.2697(3) 0.3692(2) 0.071(2) Uiso 1 1 d .
Cl1B Cl 0.5804(3) 0.58172(18) 0.93681(16) 0.0366(11) Uiso 1 1 d .
Cl2 Cl 0.9672(3) 0.56153(19) 0.90968(17) 0.0429(13) Uiso 1 1 d .
Cl2A Cl 0.0777(4) 0.2287(2) 0.3469(2) 0.0608(17) Uiso 1 1 d .
Cl2B Cl 0.2181(2) 0.01943(13) 0.88749(11) 0.0148(7) Uiso 1 1 d .
Cl3A Cl 0.2283(5) 0.1553(3) 0.3010(2) 0.069(2) Uiso 1 1 d .
Cl4A Cl 0.1135(4) 0.2484(2) 0.2415(2) 0.0562(16) Uiso 1 1 d .
Cl5A Cl 0.3151(4) 0.2784(2) 0.2661(2) 0.0621(17) Uiso 1 1 d .

loop_
_atom_type_symbol
_atom_type_description
_atom_type_scat_dispersion_real
_atom_type_scat_dispersion_imag
_atom_type_scat_source
C C 0.0033 0.0016 'International Tables Vol C Tables 4.2.6.8 and 6.1.1.4'
H H 0.0000 0.0000 'International Tables Vol C Tables 4.2.6.8 and 6.1.1.4'
N N 0.0061 0.0033 'International Tables Vol C Tables 4.2.6.8 and 6.1.1.4'
O O 0.0106 0.0060 'International Tables Vol C Tables 4.2.6.8 and 6.1.1.4'
Er Er -0.2586 4.9576 'International Tables Vol C Tables 4.2.6.8 and 6.1.1.4'
Cl Cl 0.1484 0.1585 'International Tables Vol C Tables 4.2.6.8 and 6.1.1.4'

loop_
_geom_angle_atom_site_label_1
_geom_angle_atom_site_label_2
_geom_angle_atom_site_label_3
_geom_angle
C102 C101 N101 108.1(19)
C102 C101 H10A 110.1
N101 C101 H10A 110.1
C102 C101 H10B 110.1
N101 C101 H10B 110.1
H10A C101 H10B 108.4
C103 C102 N102 119(2)
C103 C102 C101 120(2)
N102 C102 C101 120(2)
C102 C103 C104 119(3)
C102 C103 H103 120.7
C104 C103 H103 120.7
C105 C104 C103 121(3)
C105 C104 H104 119.4
C103 C104 H104 119.4
C106 C105 C104 117(3)
C106 C105 H105 121.6
C104 C105 H105 121.6
C107 C106 N102 121(2)
C107 C106 C105 121(2)
N102 C106 C105 118(2)
N103 C107 C106 119(2)
N103 C107 C108 118(2)
C106 C107 C108 123(2)
C109 C108 C107 117(2)
C109 C108 H108 121.5
C107 C108 H108 121.5
C108 C109 C110 126(3)
C108 C109 H109 117.0
C110 C109 H109 117.0
C109 C110 C111 119(3)
C109 C110 H110 120.6
C111 C110 H110 120.6
C110 C111 N103 115(2)
C110 C111 C112 124(2)
N103 C111 C112 121(2)
C111 C112 N104 109.1(19)
C111 C112 H11A 109.9
N104 C112 H11A 109.9
C111 C112 H11B 109.9
N104 C112 H11B 109.9
H11A C112 H11B 108.3
N104 C113 C114 111(2)
N104 C113 H11C 109.3
C114 C113 H11C 109.3
N104 C113 H11D 109.3
C114 C113 H11D 109.3
H11C C113 H11D 108.0
N105 C114 C115 130(3)
N105 C114 C113 110(2)
C115 C114 C113 119(3)
C114 C115 C116 107(3)
C114 C115 H115 126.3
C116 C115 H115 126.3
C117 C116 C115 129(3)
C117 C116 H116 115.6
C115 C116 H116 115.6
C116 C117 C118 114(2)
C116 C117 H117 123.1
C118 C117 H117 123.1
N105 C118 C119 116(2)
N105 C118 C117 125(2)
C119 C118 C117 119(2)
N106 C119 C118 119(2)
N106 C119 C120 111(2)
C118 C119 C120 130(2)
C121 C120 C119 126(2)
C121 C120 H120 117.1
C119 C120 H120 117.1
C122 C121 C120 122(3)
C122 C121 H121 119.2
C120 C121 H121 119.2
C121 C122 C123 117(3)
C121 C122 H122 121.5
C123 C122 H122 121.5
N106 C123 C122 123(2)
N106 C123 C124 119(2)
C122 C123 C124 118(2)
N101 C124 C123 110.1(19)
N101 C124 H12C 109.6
C123 C124 H12C 109.6
N101 C124 H12D 109.6
C123 C124 H12D 109.6
H12C C124 H12D 108.2
N101 C125 C126 104.1(19)
N101 C125 H12A 110.9
C126 C125 H12A 110.9
N101 C125 H12B 110.9
C126 C125 H12B 110.9
H12A C125 H12B 108.9
N107 C126 C127 132(3)
N107 C126 C125 119(2)
C127 C126 C125 109(2)
C128 C127 C126 107(3)
C128 C127 H127 126.3
C126 C127 H127 126.3
C129 C128 C127 122(3)
C129 C128 H128 119.2
C127 C128 H128 119.2
C128 C129 C130 123(3)
C128 C129 H129 118.3
C130 C129 H129 118.3
N107 C130 C129 119(2)
N107 C130 C131 113(2)
C129 C130 C131 127(2)
N108 C131 C130 119(2)
N108 C131 C132 120(2)
C130 C131 C132 121(2)
C133 C132 C131 120(2)
C133 C132 H132 119.9
C131 C132 H132 119.9
C132 C133 C134 117(3)
C132 C133 H133 121.3
C134 C133 H133 121.3
C133 C134 C135 124(3)
C133 C134 H134 118.1
C135 C134 H134 118.1
N108 C135 C134 119(2)
N108 C135 C136 117(2)
C134 C135 C136 124(2)
N104 C136 C135 117(2)
N104 C136 H13A 108.1
C135 C136 H13A 108.1
N104 C136 H13B 108.1
C135 C136 H13B 108.1
H13A C136 H13B 107.3
N201 C201 C202 108(2)
N201 C201 H20A 110.2
C202 C201 H20A 110.2
N201 C201 H20B 110.2
C202 C201 H20B 110.2
H20A C201 H20B 108.5
N202 C202 C203 116(2)
N202 C202 C201 117(2)
C203 C202 C201 127(3)
C204 C203 C202 125(3)
C204 C203 H203 117.6
C202 C203 H203 117.6
C203 C204 C205 122(3)
C203 C204 H204 118.9
C205 C204 H204 118.9
C204 C205 C206 114(2)
C204 C205 H205 122.9
C206 C205 H205 122.9
N202 C206 C205 120(2)
N202 C206 C207 119(2)
C205 C206 C207 121(2)
N203 C207 C208 123(2)
N203 C207 C206 117(2)
C208 C207 C206 120(2)
C207 C208 C209 117(3)
C207 C208 H208 121.6
C209 C208 H208 121.6
C210 C209 C208 119(3)
C210 C209 H209 120.3
C208 C209 H209 120.3
C209 C210 C211 121(3)
C209 C210 H210 119.7
C211 C210 H210 119.7
N203 C211 C210 117(2)
N203 C211 C212 119(2)
C210 C211 C212 124(3)
N204 C212 C211 103(2)
N204 C212 H21A 111.2
C211 C212 H21A 111.2
N204 C212 H21B 111.2
C211 C212 H21B 111.2
H21A C212 H21B 109.1
C214 C213 N204 113.1(18)
C214 C213 H21C 109.0
N204 C213 H21C 109.0
C214 C213 H21D 109.0
N204 C213 H21D 109.0
H21C C213 H21D 107.8
C215 C214 N205 125(2)
C215 C214 C213 120(2)
N205 C214 C213 114(2)
C214 C215 C216 123(3)
C214 C215 H215 118.3
C216 C215 H215 118.3
C217 C216 C215 115(3)
C217 C216 H216 122.6
C215 C216 H216 122.6
C216 C217 C218 117(2)
C216 C217 H217 121.6
C218 C217 H217 121.6
N205 C218 C217 123(2)
N205 C218 C219 120(2)
C217 C218 C219 117(2)
N206 C219 C220 129(2)
N206 C219 C218 111(2)
C220 C219 C218 120(2)
C219 C220 C221 110(2)
C219 C220 H220 125.0
C221 C220 H220 125.0
C222 C221 C220 125(3)
C222 C221 H221 117.4
C220 C221 H221 117.4
C223 C222 C221 115(3)
C223 C222 H222 122.3
C221 C222 H222 122.3
C222 C223 N206 126(3)
C222 C223 C224 122(2)
N206 C223 C224 112(2)
C223 C224 N201 109.0(18)
C223 C224 H22C 109.9
N201 C224 H22C 109.9
C223 C224 H22D 109.9
N201 C224 H22D 109.9
H22C C224 H22D 108.3
N201 C225 C226 116(2)
N201 C225 H22A 108.3
C226 C225 H22A 108.3
N201 C225 H22B 108.3
C226 C225 H22B 108.3
H22A C225 H22B 107.4
C227 C226 N207 120(3)
C227 C226 C225 124(3)
N207 C226 C225 116(2)
C226 C227 C228 118(3)
C226 C227 H227 121.1
C228 C227 H227 121.1
C229 C228 C227 127(4)
C229 C228 H228 116.7
C227 C228 H228 116.7
C228 C229 C230 115(3)
C228 C229 H229 122.6
C230 C229 H229 122.6
N207 C230 C229 119(3)
N207 C230 C231 121(2)
C229 C230 C231 120(2)
N208 C231 C232 123(2)
N208 C231 C230 114(2)
C232 C231 C230 123(2)
C231 C232 C233 118(3)
C231 C232 H232 120.8
C233 C232 H232 120.8
C232 C233 C234 120(3)
C232 C233 H233 120.1
C234 C233 H233 120.1
C235 C234 C233 113(3)
C235 C234 H234 123.4
C233 C234 H234 123.4
C234 C235 N208 126(2)
C234 C235 C236 119(2)
N208 C235 C236 116(2)
C235 C236 N204 110(2)
C235 C236 H23A 109.6
N204 C236 H23A 109.6
C235 C236 H23B 109.6
N204 C236 H23B 109.6
H23A C236 H23B 108.1
C125 N101 C124 105.7(18)
C125 N101 C101 104.5(18)
C124 N101 C101 105.3(18)
C125 N101 Er1 104.0(14)
C124 N101 Er1 116.0(13)
C101 N101 Er1 119.9(14)
O101 N102 C106 119.4(19)
O101 N102 C102 116(2)
C106 N102 C102 124(2)
C107 N103 O102 120.1(19)
C107 N103 C111 124(2)
O102 N103 C111 116.3(17)
C136 N104 C113 110(2)
C136 N104 C112 111.8(19)
C113 N104 C112 108.3(18)
C136 N104 Er1 110.5(14)
C113 N104 Er1 99.7(14)
C112 N104 Er1 115.7(14)
C118 N105 C114 115.2(19)
C118 N105 Er1 122.3(14)
C114 N105 Er1 120.3(15)
C123 N106 C119 122(2)
C123 N106 Er1 122.4(14)
C119 N106 Er1 116.0(15)
C126 N107 C130 116(2)
C126 N107 Er1 118.6(18)
C130 N107 Er1 125.0(15)
C135 N108 C131 119(2)
C135 N108 Er1 120.3(17)
C131 N108 Er1 120.1(16)
C225 N201 C201 107(2)
C225 N201 C224 106.3(18)
C201 N201 C224 107.2(19)
C225 N201 Er2 116.8(16)
C201 N201 Er2 118.7(15)
C224 N201 Er2 99.2(14)
C206 N202 C202 122(2)
C206 N202 O201 118.3(18)
C202 N202 O201 119.3(18)
C211 N203 C207 121(2)
C211 N203 O202 117.8(19)
C207 N203 O202 121(2)
C213 N204 C236 107.2(17)
C213 N204 C212 112.7(17)
C236 N204 C212 102.4(17)
C213 N204 Er2 111.3(13)
C236 N204 Er2 104.8(12)
C212 N204 Er2 117.2(14)
C214 N205 C218 116.5(19)
C214 N205 Er2 123.2(15)
C218 N205 Er2 119.5(13)
C223 N206 C219 114(2)
C223 N206 Er2 119.0(16)
C219 N206 Er2 126.4(16)
C226 N207 C230 120(2)
C226 N207 Er2 122.4(16)
C230 N207 Er2 117.0(16)
C231 N208 C235 119(2)
C231 N208 Er2 122.9(16)
C235 N208 Er2 117.1(15)
N102 O101 Er1 123.0(12)
N103 O102 Er1 120.5(12)
N202 O201 Er2 119.1(11)
N203 O202 Er2 122.5(13)
O102 Er1 O101 66.5(5)
O102 Er1 N107 142.7(5)
O101 Er1 N107 78.6(6)
O102 Er1 N105 81.4(5)
O101 Er1 N105 145.6(6)
N107 Er1 N105 135.3(6)
O102 Er1 N106 74.9(6)
O101 Er1 N106 116.2(6)
N107 Er1 N106 111.5(6)
N105 Er1 N106 63.3(6)
O102 Er1 N108 115.7(6)
O101 Er1 N108 72.8(6)
N107 Er1 N108 62.5(6)
N105 Er1 N108 113.4(6)
N106 Er1 N108 168.9(6)
O102 Er1 N101 91.7(6)
O101 Er1 N101 68.9(6)
N107 Er1 N101 62.6(6)
N105 Er1 N101 126.4(6)
N106 Er1 N101 63.5(6)
N108 Er1 N101 117.3(6)
O102 Er1 N104 71.0(6)
O101 Er1 N104 93.5(6)
N107 Er1 N104 125.9(6)
N105 Er1 N104 63.3(6)
N106 Er1 N104 119.5(6)
N108 Er1 N104 64.1(6)
N101 Er1 N104 159.5(6)
O102 Er1 Cl1 149.1(4)
O101 Er1 Cl1 144.2(4)
N107 Er1 Cl1 67.4(4)
N105 Er1 Cl1 68.0(4)
N106 Er1 Cl1 87.6(4)
N108 Er1 Cl1 81.4(5)
N101 Er1 Cl1 103.2(5)
N104 Er1 Cl1 97.2(4)
O1A Er1A Cl1A 85.0(5)
O1A Er1A Cl3A 175.2(5)
Cl1A Er1A Cl3A 98.5(2)
O1A Er1A Cl2A 86.7(5)
Cl1A Er1A Cl2A 88.6(3)
Cl3A Er1A Cl2A 90.0(2)
O1A Er1A Cl5A 88.0(5)
Cl1A Er1A Cl5A 88.4(3)
Cl3A Er1A Cl5A 95.4(2)
Cl2A Er1A Cl5A 174.2(2)
O1A Er1A Cl4A 82.3(5)
Cl1A Er1A Cl4A 167.3(2)
Cl3A Er1A Cl4A 94.1(2)
Cl2A Er1A Cl4A 90.2(2)
Cl5A Er1A Cl4A 91.6(2)
O202 Er2 O201 67.3(5)
O202 Er2 N208 79.6(6)
O201 Er2 N208 145.0(5)
O202 Er2 N206 144.6(6)
O201 Er2 N206 79.2(6)
N208 Er2 N206 135.3(6)
O202 Er2 N205 116.9(5)
O201 Er2 N205 76.8(5)
N208 Er2 N205 110.2(6)
N206 Er2 N205 63.1(6)
O202 Er2 N207 74.6(6)
O201 Er2 N207 114.5(6)
N208 Er2 N207 64.6(6)
N206 Er2 N207 111.4(6)
N205 Er2 N207 167.1(6)
O202 Er2 N204 70.2(6)
O201 Er2 N204 95.5(5)
N208 Er2 N204 61.3(5)
N206 Er2 N204 126.2(6)
N205 Er2 N204 63.6(5)
N207 Er2 N204 119.0(6)
O202 Er2 N201 92.7(6)
O201 Er2 N201 68.7(5)
N208 Er2 N201 126.2(6)
N206 Er2 N201 63.7(6)
N205 Er2 N201 120.3(6)
N207 Er2 N201 62.0(6)
N204 Er2 N201 160.6(5)
O202 Er2 Cl2 146.3(4)
O201 Er2 Cl2 146.4(4)
N208 Er2 Cl2 67.7(4)
N206 Er2 Cl2 67.6(4)
N205 Er2 Cl2 83.3(4)
N207 Er2 Cl2 83.7(4)
N204 Er2 Cl2 99.6(4)
N201 Er2 Cl2 99.7(4)

loop_
_geom_bond_atom_site_label_1
_geom_bond_atom_site_label_2
_geom_bond_distance
C101 C102 1.52(3)
C101 N101 1.54(3)
C101 H10A 0.9700
C101 H10B 0.9700
C102 C103 1.41(3)
C102 N102 1.34(3)
C103 C104 1.38(4)
C103 H103 0.9300
C104 C105 1.46(4)
C104 H104 0.9300
C105 C106 1.42(3)
C105 H105 0.9300
C106 C107 1.37(3)
C106 N102 1.38(3)
C107 N103 1.33(3)
C107 C108 1.45(3)
C108 C109 1.28(3)
C108 H108 0.9300
C109 C110 1.33(3)
C109 H109 0.9300
C110 C111 1.42(4)
C110 H110 0.9300
C111 N103 1.37(3)
C111 C112 1.44(3)
C112 N104 1.51(3)
C112 H11A 0.9700
C112 H11B 0.9700
C113 N104 1.52(3)
C113 C114 1.54(4)
C113 H11C 0.9700
C113 H11D 0.9700
C114 N105 1.37(3)
C114 C115 1.39(4)
C115 C116 1.46(4)
C115 H115 0.9300
C116 C117 1.33(4)
C116 H116 0.9300
C117 C118 1.44(3)
C117 H117 0.9300
C118 N105 1.33(3)
C118 C119 1.39(3)
C119 N106 1.41(3)
C119 C120 1.50(4)
C120 C121 1.32(4)
C120 H120 0.9300
C121 C122 1.29(4)
C121 H121 0.9300
C122 C123 1.47(4)
C122 H122 0.9300
C123 N106 1.34(3)
C123 C124 1.51(3)
C124 N101 1.54(3)
C124 H12C 0.9700
C124 H12D 0.9700
C125 N101 1.50(3)
C125 C126 1.60(4)
C125 H12A 0.9700
C125 H12B 0.9700
C126 N107 1.19(3)
C126 C127 1.51(4)
C127 C128 1.41(4)
C127 H127 0.9300
C128 C129 1.27(4)
C128 H128 0.9300
C129 C130 1.40(3)
C129 H129 0.9300
C130 N107 1.35(3)
C130 C131 1.47(3)
C131 N108 1.35(3)
C131 C132 1.47(3)
C132 C133 1.28(3)
C132 H132 0.9300
C133 C134 1.38(3)
C133 H133 0.9300
C134 C135 1.39(3)
C134 H134 0.9300
C135 N108 1.33(3)
C135 C136 1.43(3)
C136 N104 1.44(3)
C136 H13A 0.9700
C136 H13B 0.9700
C201 N201 1.50(3)
C201 C202 1.48(4)
C201 H20A 0.9700
C201 H20B 0.9700
C202 N202 1.33(3)
C202 C203 1.41(4)
C203 C204 1.24(4)
C203 H203 0.9300
C204 C205 1.38(4)
C204 H204 0.9300
C205 C206 1.46(3)
C205 H205 0.9300
C206 N202 1.32(3)
C206 C207 1.48(3)
C207 N203 1.36(3)
C207 C208 1.39(3)
C208 C209 1.45(4)
C208 H208 0.9300
C209 C210 1.37(4)
C209 H209 0.9300
C210 C211 1.47(4)
C210 H210 0.9300
C211 N203 1.36(3)
C211 C212 1.55(4)
C212 N204 1.54(3)
C212 H21A 0.9700
C212 H21B 0.9700
C213 C214 1.50(3)
C213 N204 1.49(3)
C213 H21C 0.9700
C213 H21D 0.9700
C214 C215 1.25(3)
C214 N205 1.31(3)
C215 C216 1.45(4)
C215 H215 0.9300
C216 C217 1.38(4)
C216 H216 0.9300
C217 C218 1.45(3)
C217 H217 0.9300
C218 N205 1.35(3)
C218 C219 1.55(3)
C219 N206 1.35(3)
C219 C220 1.39(3)
C220 C221 1.40(4)
C220 H220 0.9300
C221 C222 1.41(4)
C221 H221 0.9300
C222 C223 1.32(4)
C222 H222 0.9300
C223 N206 1.36(3)
C223 C224 1.52(3)
C224 N201 1.56(3)
C224 H22C 0.9700
C224 H22D 0.9700
C225 N201 1.41(3)
C225 C226 1.47(4)
C225 H22A 0.9700
C225 H22B 0.9700
C226 C227 1.33(4)
C226 N207 1.34(3)
C227 C228 1.44(4)
C227 H227 0.9300
C228 C229 1.22(4)
C228 H228 0.9300
C229 C230 1.47(4)
C229 H229 0.9300
C230 N207 1.40(3)
C230 C231 1.51(4)
C231 N208 1.34(3)
C231 C232 1.38(3)
C232 C233 1.37(4)
C232 H232 0.9300
C233 C234 1.50(4)
C233 H233 0.9300
C234 C235 1.39(4)
C234 H234 0.9300
C235 N208 1.34(3)
C235 C236 1.47(3)
C236 N204 1.49(3)
C236 H23A 0.9700
C236 H23B 0.9700
N101 Er1 2.61(2)
N102 O101 1.34(2)
N103 O102 1.37(2)
N104 Er1 2.64(2)
N105 Er1 2.514(16)
N106 Er1 2.593(18)
N107 Er1 2.522(19)
N108 Er1 2.58(2)
N201 Er2 2.64(2)
N202 O201 1.35(2)
N203 O202 1.35(2)
N204 Er2 2.631(17)
N205 Er2 2.599(17)
N206 Er2 2.56(2)
N207 Er2 2.602(19)
N208 Er2 2.580(18)
O1A Er1A 2.331(18)
O101 Er1 2.365(15)
O102 Er1 2.358(16)
O201 Er2 2.387(15)
O202 Er2 2.315(16)
Er1 Cl1 2.721(6)
Er1A Cl1A 2.598(8)
Er1A Cl3A 2.596(8)
Er1A Cl2A 2.603(7)
Er1A Cl5A 2.614(8)
Er1A Cl4A 2.627(7)
Er2 Cl2 2.697(6)

loop_
_geom_torsion_atom_site_label_1
_geom_torsion_atom_site_label_2
_geom_torsion_atom_site_label_3
_geom_torsion_atom_site_label_4
_geom_torsion
N101 C101 C102 C103 122(2)
N101 C101 C102 N102 -52(3)
N102 C102 C103 C104 0(4)
C101 C102 C103 C104 -174(2)
C102 C103 C104 C105 9(4)
C103 C104 C105 C106 -8(4)
C104 C105 C106 C107 177(2)
C104 C105 C106 N102 -2(3)
N102 C106 C107 N103 41(3)
C105 C106 C107 N103 -138(2)
N102 C106 C107 C108 -138(2)
C105 C106 C107 C108 44(4)
N103 C107 C108 C109 -4(4)
C106 C107 C108 C109 175(3)
C107 C108 C109 C110 2(4)
C108 C109 C110 C111 -7(5)
C109 C110 C111 N103 12(4)
C109 C110 C111 C112 -166(3)
C110 C111 C112 N104 122(3)
N103 C111 C112 N104 -56(3)
N104 C113 C114 N105 -38(3)
N104 C113 C114 C115 149(3)
N105 C114 C115 C116 1(4)
C113 C114 C115 C116 173(2)
C114 C115 C116 C117 0(4)
C115 C116 C117 C118 1(4)
C116 C117 C118 N105 -2(4)
C116 C117 C118 C119 177(2)
N105 C118 C119 N106 -14(3)
C117 C118 C119 N106 167(2)
N105 C118 C119 C120 160(2)
C117 C118 C119 C120 -19(4)
N106 C119 C120 C121 -2(4)
C118 C119 C120 C121 -177(3)
C119 C120 C121 C122 0(5)
C120 C121 C122 C123 -1(5)
C121 C122 C123 N106 4(4)
C121 C122 C123 C124 177(3)
N106 C123 C124 N101 -22(3)
C122 C123 C124 N101 165(2)
N101 C125 C126 N107 -32(3)
N101 C125 C126 C127 146.9(19)
N107 C126 C127 C128 -1(4)
C125 C126 C127 C128 -179(2)
C126 C127 C128 C129 7(4)
C127 C128 C129 C130 -9(5)
C128 C129 C130 N107 3(4)
C128 C129 C130 C131 -172(3)
N107 C130 C131 N108 -2(3)
C129 C130 C131 N108 174(2)
N107 C130 C131 C132 173(2)
C129 C130 C131 C132 -11(3)
N108 C131 C132 C133 -4(4)
C130 C131 C132 C133 -179(2)
C131 C132 C133 C134 -2(4)
C132 C133 C134 C135 7(4)
C133 C134 C135 N108 -5(4)
C133 C134 C135 C136 170(2)
N108 C135 C136 N104 -33(3)
C134 C135 C136 N104 152(2)
N201 C201 C202 N202 57(3)
N201 C201 C202 C203 -115(3)
N202 C202 C203 C204 -1(4)
C201 C202 C203 C204 171(3)
C202 C203 C204 C205 -5(5)
C203 C204 C205 C206 4(4)
C204 C205 C206 N202 1(3)
C204 C205 C206 C207 -176(2)
N202 C206 C207 N203 -50(3)
C205 C206 C207 N203 128(2)
N202 C206 C207 C208 139(2)
C205 C206 C207 C208 -44(3)
N203 C207 C208 C209 8(4)
C206 C207 C208 C209 178(2)
C207 C208 C209 C210 5(4)
C208 C209 C210 C211 -7(5)
C209 C210 C211 N203 -3(4)
C209 C210 C211 C212 177(3)
N203 C211 C212 N204 61(3)
C210 C211 C212 N204 -119(3)
N204 C213 C214 C215 -149(2)
N204 C213 C214 N205 40(3)
N205 C214 C215 C216 -3(4)
C213 C214 C215 C216 -174(2)
C214 C215 C216 C217 3(4)
C215 C216 C217 C218 -2(3)
C216 C217 C218 N205 2(3)
C216 C217 C218 C219 179(2)
N205 C218 C219 N206 -5(3)
C217 C218 C219 N206 178.0(19)
N205 C218 C219 C220 -179(2)
C217 C218 C219 C220 4(3)
N206 C219 C220 C221 6(4)
C218 C219 C220 C221 179(2)
C219 C220 C221 C222 -6(4)
C220 C221 C222 C223 4(4)
C221 C222 C223 N206 0(4)
C221 C222 C223 C224 -177(2)
C222 C223 C224 N201 -138(3)
N206 C223 C224 N201 44(3)
N201 C225 C226 C227 -166(3)
N201 C225 C226 N207 15(4)
N207 C226 C227 C228 -5(4)
C225 C226 C227 C228 177(3)
C226 C227 C228 C229 12(6)
C227 C228 C229 C230 -13(5)
C228 C229 C230 N207 9(4)
C228 C229 C230 C231 -177(3)
N207 C230 C231 N208 10(3)
C229 C230 C231 N208 -164(2)
N207 C230 C231 C232 -163(2)
C229 C230 C231 C232 24(4)
N208 C231 C232 C233 12(4)
C230 C231 C232 C233 -177(3)
C231 C232 C233 C234 -13(4)
C232 C233 C234 C235 10(4)
C233 C234 C235 N208 -5(4)
C233 C234 C235 C236 174(2)
C234 C235 C236 N204 -151(2)
N208 C235 C236 N204 28(3)
C126 C125 N101 C124 177.7(17)
C126 C125 N101 C101 -71(2)
C126 C125 N101 Er1 55.1(18)
C123 C124 N101 C125 -80(2)
C123 C124 N101 C101 169.4(19)
C123 C124 N101 Er1 34(2)
C102 C101 N101 C125 178(2)
C102 C101 N101 C124 -70(2)
C102 C101 N101 Er1 63(2)
C107 C106 N102 O101 14(3)
C105 C106 N102 O101 -168(2)
C107 C106 N102 C102 -166(2)
C105 C106 N102 C102 12(3)
C103 C102 N102 O101 168.2(19)
C101 C102 N102 O101 -18(3)
C103 C102 N102 C106 -12(3)
C101 C102 N102 C106 163(2)
C106 C107 N103 O102 14(3)
C108 C107 N103 O102 -167(2)
C106 C107 N103 C111 -168(2)
C108 C107 N103 C111 11(4)
C110 C111 N103 C107 -15(4)
C112 C111 N103 C107 163(2)
C110 C111 N103 O102 163(2)
C112 C111 N103 O102 -19(3)
C135 C136 N104 C113 -70(3)
C135 C136 N104 C112 170(2)
C135 C136 N104 Er1 39(3)
C114 C113 N104 C136 178(2)
C114 C113 N104 C112 -60(3)
C114 C113 N104 Er1 62(2)
C111 C112 N104 C136 -60(3)
C111 C112 N104 C113 178(2)
C111 C112 N104 Er1 68(2)
C119 C118 N105 C114 -177(2)
C117 C118 N105 C114 3(3)
C119 C118 N105 Er1 20(3)
C117 C118 N105 Er1 -160.3(18)
C115 C114 N105 C118 -2(4)
C113 C114 N105 C118 -175(2)
C115 C114 N105 Er1 161(3)
C113 C114 N105 Er1 -11(3)
C122 C123 N106 C119 -7(4)
C124 C123 N106 C119 -179(2)
C122 C123 N106 Er1 172(2)
C124 C123 N106 Er1 -1(3)
C118 C119 N106 C123 -179(2)
C120 C119 N106 C123 5(3)
C118 C119 N106 Er1 2(3)
C120 C119 N106 Er1 -173.7(15)
C127 C126 N107 C130 -4(4)
C125 C126 N107 C130 174.0(19)
C127 C126 N107 Er1 169(2)
C125 C126 N107 Er1 -13(3)
C129 C130 N107 C126 4(3)
C131 C130 N107 C126 179(2)
C129 C130 N107 Er1 -168.9(15)
C131 C130 N107 Er1 7(2)
C134 C135 N108 C131 -2(3)
C136 C135 N108 C131 -176(2)
C134 C135 N108 Er1 -177.1(17)
C136 C135 N108 Er1 8(3)
C130 C131 N108 C135 -179(2)
C132 C131 N108 C135 6(3)
C130 C131 N108 Er1 -4(3)
C132 C131 N108 Er1 -178.8(15)
C226 C225 N201 C201 -165(2)
C226 C225 N201 C224 81(3)
C226 C225 N201 Er2 -29(3)
C202 C201 N201 C225 68(3)
C202 C201 N201 C224 -178(2)
C202 C201 N201 Er2 -67(2)
C223 C224 N201 C225 174(2)
C223 C224 N201 C201 59(3)
C223 C224 N201 Er2 -65(2)
C205 C206 N202 C202 -6(3)
C207 C206 N202 C202 171(2)
C205 C206 N202 O201 169.9(18)
C207 C206 N202 O201 -13(3)
C203 C202 N202 C206 6(3)
C201 C202 N202 C206 -166(2)
C203 C202 N202 O201 -170.0(19)
C201 C202 N202 O201 17(3)
C210 C211 N203 C207 16(4)
C212 C211 N203 C207 -165(2)
C210 C211 N203 O202 -170(2)
C212 C211 N203 O202 10(3)
C208 C207 N203 C211 -19(4)
C206 C207 N203 C211 170(2)
C208 C207 N203 O202 167(2)
C206 C207 N203 O202 -4(3)
C214 C213 N204 C236 71(2)
C214 C213 N204 C212 -178(2)
C214 C213 N204 Er2 -43(2)
C235 C236 N204 C213 -174(2)
C235 C236 N204 C212 67(2)
C235 C236 N204 Er2 -56(2)
C211 C212 N204 C213 62(2)
C211 C212 N204 C236 177.0(19)
C211 C212 N204 Er2 -69(2)
C215 C214 N205 C218 3(3)
C213 C214 N205 C218 174.5(18)
C215 C214 N205 Er2 173(2)
C213 C214 N205 Er2 -16(2)
C217 C218 N205 C214 -3(3)
C219 C218 N205 C214 -179.5(19)
C217 C218 N205 Er2 -172.8(15)
C219 C218 N205 Er2 10(2)
C222 C223 N206 C219 0(4)
C224 C223 N206 C219 177(2)
C222 C223 N206 Er2 -174(2)
C224 C223 N206 Er2 3(3)
C220 C219 N206 C223 -4(4)
C218 C219 N206 C223 -176.4(19)
C220 C219 N206 Er2 170(2)
C218 C219 N206 Er2 -3(3)
C227 C226 N207 C230 2(4)
C225 C226 N207 C230 -179(2)
C227 C226 N207 Er2 -172(2)
C225 C226 N207 Er2 6(3)
C229 C230 N207 C226 -4(4)
C231 C230 N207 C226 -178(2)
C229 C230 N207 Er2 170.7(18)
C231 C230 N207 Er2 -3(3)
C232 C231 N208 C235 -7(4)
C230 C231 N208 C235 -179(2)
C232 C231 N208 Er2 160.3(19)
C230 C231 N208 Er2 -12(3)
C234 C235 N208 C231 3(4)
C236 C235 N208 C231 -176(2)
C234 C235 N208 Er2 -164(2)
C236 C235 N208 Er2 17(3)
C106 N102 O101 Er1 -97(2)
C102 N102 O101 Er1 83(2)
C107 N103 O102 Er1 -102(2)
C111 N103 O102 Er1 80(2)
C206 N202 O201 Er2 100.9(18)
C202 N202 O201 Er2 -83(2)
C211 N203 O202 Er2 -79(2)
C207 N203 O202 Er2 95(2)
N103 O102 Er1 O101 55.2(13)
N103 O102 Er1 N107 77.4(16)
N103 O102 Er1 N105 -112.2(14)
N103 O102 Er1 N106 -176.8(14)
N103 O102 Er1 N108 -0.3(15)
N103 O102 Er1 N101 121.3(13)
N103 O102 Er1 N104 -47.6(13)
N103 O102 Er1 Cl1 -119.1(12)
N102 O101 Er1 O102 49.4(15)
N102 O101 Er1 N107 -117.0(16)
N102 O101 Er1 N105 72.0(19)
N102 O101 Er1 N106 -8.5(17)
N102 O101 Er1 N108 178.5(17)
N102 O101 Er1 N101 -52.2(15)
N102 O101 Er1 N104 117.0(16)
N102 O101 Er1 Cl1 -135.6(13)
C126 N107 Er1 O102 84(2)
C130 N107 Er1 O102 -103.3(17)
C126 N107 Er1 O101 105(2)
C130 N107 Er1 O101 -82.5(16)
C126 N107 Er1 N105 -82(2)
C130 N107 Er1 N105 90.2(17)
C126 N107 Er1 N106 -9(2)
C130 N107 Er1 N106 163.5(15)
C126 N107 Er1 N108 -179(2)
C130 N107 Er1 N108 -6.2(15)
C126 N107 Er1 N101 33.0(18)
C130 N107 Er1 N101 -154.6(18)
C126 N107 Er1 N104 -168.9(18)
C130 N107 Er1 N104 3.5(19)
C126 N107 Er1 Cl1 -86.6(19)
C130 N107 Er1 Cl1 85.8(16)
C118 N105 Er1 O102 -91.3(18)
C114 N105 Er1 O102 106.7(19)
C118 N105 Er1 O101 -112.1(18)
C114 N105 Er1 O101 86(2)
C118 N105 Er1 N107 80.5(19)
C114 N105 Er1 N107 -82(2)
C118 N105 Er1 N106 -13.9(17)
C114 N105 Er1 N106 -176(2)
C118 N105 Er1 N108 154.4(17)
C114 N105 Er1 N108 -8(2)
C118 N105 Er1 N101 -6(2)
C114 N105 Er1 N101 -167.6(17)
C118 N105 Er1 N104 -164.3(19)
C114 N105 Er1 N104 33.7(18)
C118 N105 Er1 Cl1 84.9(17)
C114 N105 Er1 Cl1 -77.1(18)
C123 N106 Er1 O102 -85.6(18)
C119 N106 Er1 O102 93.4(17)
C123 N106 Er1 O101 -32(2)
C119 N106 Er1 O101 146.9(16)
C123 N106 Er1 N107 55.6(19)
C119 N106 Er1 N107 -125.5(16)
C123 N106 Er1 N105 -173(2)
C119 N106 Er1 N105 5.5(16)
C123 N106 Er1 N108 111(3)
C119 N106 Er1 N108 -70(4)
C123 N106 Er1 N101 14.1(18)
C119 N106 Er1 N101 -166.9(18)
C123 N106 Er1 N104 -143.0(18)
C119 N106 Er1 N104 36.0(18)
C123 N106 Er1 Cl1 120.1(18)
C119 N106 Er1 Cl1 -60.9(16)
C135 N108 Er1 O102 -42(2)
C131 N108 Er1 O102 142.8(16)
C135 N108 Er1 O101 -94.0(19)
C131 N108 Er1 O101 90.6(18)
C135 N108 Er1 N107 -180(2)
C131 N108 Er1 N107 4.7(16)
C135 N108 Er1 N105 50(2)
C131 N108 Er1 N105 -125.6(17)
C135 N108 Er1 N106 120(3)
C131 N108 Er1 N106 -55(4)
C135 N108 Er1 N101 -148.3(17)
C131 N108 Er1 N101 36.3(19)
C135 N108 Er1 N104 8.8(17)
C131 N108 Er1 N104 -166.6(19)
C135 N108 Er1 Cl1 111.2(18)
C131 N108 Er1 Cl1 -64.2(17)
C125 N101 Er1 O102 162.7(13)
C124 N101 Er1 O102 47.2(15)
C101 N101 Er1 O102 -81.1(16)
C125 N101 Er1 O101 -133.3(14)
C124 N101 Er1 O101 111.1(16)
C101 N101 Er1 O101 -17.2(16)
C125 N101 Er1 N107 -45.5(13)
C124 N101 Er1 N107 -161.1(17)
C101 N101 Er1 N107 70.6(16)
C125 N101 Er1 N105 82.2(15)
C124 N101 Er1 N105 -33.4(18)
C101 N101 Er1 N105 -161.6(15)
C125 N101 Er1 N106 90.5(14)
C124 N101 Er1 N106 -25.0(14)
C101 N101 Er1 N106 -153.3(18)
C125 N101 Er1 N108 -77.1(14)
C124 N101 Er1 N108 167.4(14)
C101 N101 Er1 N108 39.1(18)
C125 N101 Er1 N104 -165.7(16)
C124 N101 Er1 N104 79(2)
C101 N101 Er1 N104 -50(3)
C125 N101 Er1 Cl1 10.0(14)
C124 N101 Er1 Cl1 -105.6(15)
C101 N101 Er1 Cl1 126.1(16)
C136 N104 Er1 O102 109.0(16)
C113 N104 Er1 O102 -135.2(14)
C112 N104 Er1 O102 -19.3(13)
C136 N104 Er1 O101 45.4(16)
C113 N104 Er1 O101 161.2(14)
C112 N104 Er1 O101 -83.0(14)
C136 N104 Er1 N107 -33.1(18)
C113 N104 Er1 N107 82.7(15)
C112 N104 Er1 N107 -161.5(13)
C136 N104 Er1 N105 -161.2(17)
C113 N104 Er1 N105 -45.4(13)
C112 N104 Er1 N105 70.4(14)
C136 N104 Er1 N106 168.3(14)
C113 N104 Er1 N106 -75.9(15)
C112 N104 Er1 N106 39.9(16)
C136 N104 Er1 N108 -23.6(15)
C113 N104 Er1 N108 92.2(14)
C112 N104 Er1 N108 -151.9(16)
C136 N104 Er1 N101 75(2)
C113 N104 Er1 N101 -168.8(16)
C112 N104 Er1 N101 -53(2)
C136 N104 Er1 Cl1 -100.4(15)
C113 N104 Er1 Cl1 15.4(14)
C112 N104 Er1 Cl1 131.3(13)
N203 O202 Er2 O201 -54.6(15)
N203 O202 Er2 N208 113.6(15)
N203 O202 Er2 N206 -74.6(18)
N203 O202 Er2 N205 6.1(17)
N203 O202 Er2 N207 179.9(16)
N203 O202 Er2 N204 50.6(15)
N203 O202 Er2 N201 -120.1(15)
N203 O202 Er2 Cl2 128.0(13)
N202 O201 Er2 O202 -52.6(13)
N202 O201 Er2 N208 -73.2(17)
N202 O201 Er2 N206 115.8(14)
N202 O201 Er2 N205 -179.6(14)
N202 O201 Er2 N207 7.0(15)
N202 O201 Er2 N204 -118.5(13)
N202 O201 Er2 N201 50.0(13)
N202 O201 Er2 Cl2 124.9(12)
C231 N208 Er2 O202 85.6(18)
C235 N208 Er2 O202 -107.3(17)
C231 N208 Er2 O201 104.9(18)
C235 N208 Er2 O201 -88.0(19)
C231 N208 Er2 N206 -87.7(19)
C235 N208 Er2 N206 79.4(18)
C231 N208 Er2 N205 -159.3(17)
C235 N208 Er2 N205 7.8(18)
C231 N208 Er2 N207 7.9(17)
C235 N208 Er2 N207 174.9(18)
C231 N208 Er2 N204 158.6(19)
C235 N208 Er2 N204 -34.3(16)
C231 N208 Er2 N201 0(2)
C235 N208 Er2 N201 167.0(16)
C231 N208 Er2 Cl2 -85.8(17)
C235 N208 Er2 Cl2 81.3(17)
C223 N206 Er2 O202 -81.7(19)
C219 N206 Er2 O202 105(2)
C223 N206 Er2 O201 -100.4(17)
C219 N206 Er2 O201 86.5(19)
C223 N206 Er2 N208 86.9(19)
C219 N206 Er2 N208 -86.2(19)
C223 N206 Er2 N205 179.0(19)
C219 N206 Er2 N205 5.8(17)
C223 N206 Er2 N207 11.8(19)
C219 N206 Er2 N207 -161.3(18)
C223 N206 Er2 N204 170.6(16)
C219 N206 Er2 N204 -2(2)
C223 N206 Er2 N201 -29.0(16)
C219 N206 Er2 N201 158(2)
C223 N206 Er2 Cl2 85.0(17)
C219 N206 Er2 Cl2 -88.1(19)
C214 N205 Er2 O202 42.3(17)
C218 N205 Er2 O202 -148.3(14)
C214 N205 Er2 O201 98.1(16)
C218 N205 Er2 O201 -92.5(15)
C214 N205 Er2 N208 -46.0(17)
C218 N205 Er2 N208 123.3(15)
C214 N205 Er2 N206 -177.5(18)
C218 N205 Er2 N206 -8.1(14)
C214 N205 Er2 N207 -110(3)
C218 N205 Er2 N207 60(3)
C214 N205 Er2 N204 -5.0(15)
C218 N205 Er2 N204 164.4(16)
C214 N205 Er2 N201 153.4(15)
C218 N205 Er2 N201 -37.3(16)
C214 N205 Er2 Cl2 -109.3(16)
C218 N205 Er2 Cl2 60.1(15)
C226 N207 Er2 O202 87.0(19)
C230 N207 Er2 O202 -87.7(17)
C226 N207 Er2 O201 31(2)
C230 N207 Er2 O201 -143.3(16)
C226 N207 Er2 N208 173(2)
C230 N207 Er2 N208 -2.0(16)
C226 N207 Er2 N206 -56(2)
C230 N207 Er2 N206 129.1(17)
C226 N207 Er2 N205 -119(3)
C230 N207 Er2 N205 67(3)
C226 N207 Er2 N204 143.3(18)
C230 N207 Er2 N204 -31.4(19)
C226 N207 Er2 N201 -14.6(18)
C230 N207 Er2 N201 170.7(19)
C226 N207 Er2 Cl2 -119.1(19)
C230 N207 Er2 Cl2 66.2(17)
C213 N204 Er2 O202 -111.2(14)
C236 N204 Er2 O202 133.3(14)
C212 N204 Er2 O202 20.6(13)
C213 N204 Er2 O201 -47.7(14)
C236 N204 Er2 O201 -163.2(13)
C212 N204 Er2 O201 84.1(14)
C213 N204 Er2 N208 160.0(16)
C236 N204 Er2 N208 44.4(13)
C212 N204 Er2 N208 -68.2(14)
C213 N204 Er2 N206 32.9(16)
C236 N204 Er2 N206 -82.6(14)
C212 N204 Er2 N206 164.7(13)
C213 N204 Er2 N205 24.6(13)
C236 N204 Er2 N205 -90.9(14)
C212 N204 Er2 N205 156.4(15)
C213 N204 Er2 N207 -169.7(13)
C236 N204 Er2 N207 74.8(14)
C212 N204 Er2 N207 -37.9(15)
C213 N204 Er2 N201 -82(2)
C236 N204 Er2 N201 162.4(16)
C212 N204 Er2 N201 50(2)
C213 N204 Er2 Cl2 102.2(13)
C236 N204 Er2 Cl2 -13.4(13)
C212 N204 Er2 Cl2 -126.0(13)
C225 N201 Er2 O202 -49.2(17)
C201 N201 Er2 O202 81.8(18)
C224 N201 Er2 O202 -162.8(12)
C225 N201 Er2 O201 -113.6(17)
C201 N201 Er2 O201 17.4(17)
C224 N201 Er2 O201 132.8(13)
C225 N201 Er2 N208 29.9(19)
C201 N201 Er2 N208 160.9(16)
C224 N201 Er2 N208 -83.7(13)
C225 N201 Er2 N206 158.2(18)
C201 N201 Er2 N206 -70.8(17)
C224 N201 Er2 N206 44.6(12)
C225 N201 Er2 N205 -172.8(15)
C201 N201 Er2 N205 -41.8(19)
C224 N201 Er2 N205 73.6(13)
C225 N201 Er2 N207 21.8(16)
C201 N201 Er2 N207 152.8(19)
C224 N201 Er2 N207 -91.9(13)
C225 N201 Er2 N204 -77(2)
C201 N201 Er2 N204 54(3)
C224 N201 Er2 N204 169.9(15)
C225 N201 Er2 Cl2 99.3(16)
C201 N201 Er2 Cl2 -129.7(17)
C224 N201 Er2 Cl2 -14.4(12)
